data_2204793
loop_
_publ_author_name
'Hnetinka, Chrissy A.'
'Hunter, Allen D.'
'Zeller, Matthias'
'Lesley, M. J. Gerald'

_publ_section_title
;
 1,1'-Dibromoferrocene
;
_journal_issue 12
_journal_name_full 'Acta Crystallographica Section E'
_journal_page_first m1806
_journal_page_last m1807
_journal_paper_doi 10.1107/S1600536804028429
_journal_volume 60
_journal_year 2004
_chemical_formula_iupac '[Fe (C5 H4 Br)2]'
_chemical_formula_moiety 'C10 H8 Br2 Fe'
_chemical_formula_sum 'C10 H8 Br2 Fe'
_chemical_formula_weight 343.83
_chemical_name_systematic
;
1,1'-Dibromoferrocene
;
_space_group_IT_number 4
_symmetry_cell_setting monoclinic
_symmetry_space_group_name_Hall 'P 2yb'
_symmetry_space_group_name_H-M 'P 1 21 1'
_atom_sites_solution_hydrogens geom
_atom_sites_solution_primary direct
_atom_sites_solution_secondary difmap
_audit_creation_method SHELXL-97
_cell_angle_alpha 90.00
_cell_angle_beta 97.987(2)
_cell_angle_gamma 90.00
_cell_formula_units_Z 2
_cell_length_a 6.2289(6)
_cell_length_b 10.0240(10)
_cell_length_c 7.8351(8)
_cell_measurement_reflns_used 5466
_cell_measurement_temperature 100(2)
_cell_measurement_theta_max 31.9405
_cell_measurement_theta_min 2.625
_cell_volume 484.47(8)
_computing_cell_refinement 'SAINT-Plus (Bruker, 2003)'
_computing_data_collection 'SMART (Bruker, 1997--2002)'
_computing_data_reduction SAINT-Plus
_computing_molecular_graphics SHELXTL
_computing_publication_material SHELXTL
_computing_structure_refinement SHELXTL
_computing_structure_solution 'SHELXTL (Bruker, 2000)'
_diffrn_ambient_temperature 100(2)
_diffrn_measured_fraction_theta_full 0.997
_diffrn_measured_fraction_theta_max 0.997
_diffrn_measurement_device_type 'Bruker AXS SMART APEX CCD'
_diffrn_measurement_method '\f and \w'
_diffrn_radiation_monochromator graphite
_diffrn_radiation_source 'fine-focus sealed tube'
_diffrn_radiation_type MoK\a
_diffrn_radiation_wavelength 0.71073
_diffrn_reflns_av_R_equivalents 0.0221
_diffrn_reflns_av_sigmaI/netI 0.0308
_diffrn_reflns_limit_h_max 8
_diffrn_reflns_limit_h_min -8
_diffrn_reflns_limit_k_max 14
_diffrn_reflns_limit_k_min -14
_diffrn_reflns_limit_l_max 10
_diffrn_reflns_limit_l_min -11
_diffrn_reflns_number 5736
_diffrn_reflns_theta_full 30.50
_diffrn_reflns_theta_max 30.50
_diffrn_reflns_theta_min 2.63
_diffrn_standards_number 0
_exptl_absorpt_coefficient_mu 9.746
_exptl_absorpt_correction_T_max 0.05
_exptl_absorpt_correction_T_min 0.02113
_exptl_absorpt_correction_type multi-scan
_exptl_absorpt_process_details '(SADABS in SAINT-Plus; Bruker, 2003)'
_exptl_crystal_colour brown
_exptl_crystal_density_diffrn 2.357
_exptl_crystal_density_method 'not measured'
_exptl_crystal_description irregular
_exptl_crystal_F_000 328
_exptl_crystal_size_max 0.50
_exptl_crystal_size_mid 0.36
_exptl_crystal_size_min 0.31
_refine_diff_density_max 1.119
_refine_diff_density_min -0.656
_refine_ls_abs_structure_details 'Flack (1983), 1339 Friedel pairs'
_refine_ls_abs_structure_Flack 0.116(13)
_refine_ls_extinction_method none
_refine_ls_goodness_of_fit_ref 1.051
_refine_ls_hydrogen_treatment constr
_refine_ls_matrix_type full
_refine_ls_number_parameters 119
_refine_ls_number_reflns 2890
_refine_ls_number_restraints 1
_refine_ls_restrained_S_all 1.051
_refine_ls_R_factor_all 0.0370
_refine_ls_R_factor_gt 0.0367
_refine_ls_shift/su_max 0.001
_refine_ls_shift/su_mean 0.000
_refine_ls_structure_factor_coef Fsqd
_refine_ls_weighting_details 'calc w = 1/[\s^2^(Fo^2^)+(0.0733P)^2^+0.3107P] where P = (Fo^2^+2Fc^2^)/3'
_refine_ls_weighting_scheme calc
_refine_ls_wR_factor_gt 0.0943
_refine_ls_wR_factor_ref 0.0945
_reflns_number_gt 2850
_reflns_number_total 2890
_reflns_threshold_expression I>2\s(I)
_cod_data_source_file sj6016.cif
_cod_data_source_block I
_cod_original_cell_volume 484.49(8)
_cod_original_sg_symbol_H-M 'P 21'
_cod_database_code 2204793
_cod_database_fobs_code 2204793

loop_
_symmetry_equiv_pos_as_xyz
'x, y, z'
'-x, y+1/2, -z'

loop_
_atom_site_label
_atom_site_fract_x
_atom_site_fract_y
_atom_site_fract_z
_atom_site_U_iso_or_equiv
_atom_site_adp_type
_atom_site_calc_flag
_atom_site_refinement_flags
_atom_site_occupancy
_atom_site_type_symbol
Br1 0.00953(7) 0.61869(4) 1.02185(5) 0.01565(10) Uani d . 1 Br
Br2 0.12003(6) 0.38079(4) 0.69804(6) 0.01804(11) Uani d . 1 Br
C1 0.1934(7) 0.7361(4) 0.9230(5) 0.0136(7) Uani d . 1 C
C2 0.1292(7) 0.8295(4) 0.7888(6) 0.0146(7) Uani d . 1 C
H2 -0.0128 0.8415 0.7288 0.018 Uiso calc R 1 H
C3 0.3196(8) 0.9018(4) 0.7615(6) 0.0187(8) Uani d . 1 C
H3 0.3262 0.9710 0.6796 0.022 Uiso calc R 1 H
C4 0.4979(7) 0.8521(4) 0.8785(6) 0.0183(8) Uani d . 1 C
H4 0.6434 0.8827 0.8875 0.022 Uiso calc R 1 H
C5 0.4210(7) 0.7484(4) 0.9798(5) 0.0151(7) Uani d . 1 C
H5 0.5046 0.6978 1.0676 0.018 Uiso calc R 1 H
C6 0.3011(6) 0.5130(4) 0.6298(5) 0.0128(7) Uani d . 1 C
C7 0.5271(6) 0.5286(4) 0.6923(5) 0.0140(7) Uani d . 1 C
H7 0.6090 0.4787 0.7818 0.017 Uiso calc R 1 H
C8 0.6049(7) 0.6328(4) 0.5947(5) 0.0182(8) Uani d . 1 C
H8 0.7502 0.6640 0.6067 0.022 Uiso calc R 1 H
C9 0.4290(8) 0.6830(5) 0.4755(5) 0.0198(8) Uani d . 1 C
H9 0.4368 0.7541 0.3964 0.024 Uiso calc R 1 H
C10 0.2400(7) 0.6080(4) 0.4960(5) 0.0156(7) Uani d . 1 C
H10 0.0997 0.6190 0.4326 0.019 Uiso calc R 1 H
Fe1 0.36191(8) 0.70162(5) 0.72275(6) 0.00994(12) Uani d . 1 Fe

loop_
_atom_site_aniso_label
_atom_site_aniso_U_11
_atom_site_aniso_U_22
_atom_site_aniso_U_33
_atom_site_aniso_U_12
_atom_site_aniso_U_13
_atom_site_aniso_U_23
Br1 0.01640(17) 0.01861(18) 0.01314(18) -0.00105(13) 0.00630(12) 0.00039(14)
Br2 0.01915(18) 0.01436(18) 0.0212(2) -0.00441(14) 0.00490(14) -0.00214(14)
C1 0.0163(16) 0.0139(16) 0.0115(15) 0.0000(13) 0.0055(13) -0.0015(12)
C2 0.0171(17) 0.0126(16) 0.0153(17) 0.0036(13) 0.0066(14) -0.0003(13)
C3 0.027(2) 0.0119(18) 0.0189(18) -0.0037(14) 0.0095(16) -0.0026(13)
C4 0.0203(17) 0.0182(19) 0.0178(18) -0.0067(14) 0.0078(15) -0.0077(14)
C5 0.0168(17) 0.0181(17) 0.0105(15) -0.0019(13) 0.0016(13) -0.0054(13)
C6 0.0153(16) 0.0110(16) 0.0117(16) -0.0021(13) 0.0007(13) -0.0028(12)
C7 0.0131(16) 0.0148(16) 0.0142(16) 0.0007(13) 0.0029(13) -0.0051(13)
C8 0.0193(17) 0.019(2) 0.0182(17) -0.0029(15) 0.0112(14) -0.0056(15)
C9 0.031(2) 0.0178(19) 0.0129(17) -0.0001(17) 0.0108(16) 0.0002(14)
C10 0.0221(17) 0.0144(16) 0.0101(14) 0.0016(15) 0.0010(13) -0.0028(13)
Fe1 0.0129(2) 0.0091(2) 0.0084(2) -0.00081(17) 0.00358(17) -0.00135(17)

loop_
_atom_type_symbol
_atom_type_description
_atom_type_scat_dispersion_real
_atom_type_scat_dispersion_imag
_atom_type_scat_source
C C 0.0033 0.0016 'International Tables Vol C Tables 4.2.6.8 and 6.1.1.4'
H H 0.0000 0.0000 'International Tables Vol C Tables 4.2.6.8 and 6.1.1.4'
Fe Fe 0.3463 0.8444 'International Tables Vol C Tables 4.2.6.8 and 6.1.1.4'
Br Br -0.2901 2.4595 'International Tables Vol C Tables 4.2.6.8 and 6.1.1.4'

loop_
_geom_angle_atom_site_label_1
_geom_angle_atom_site_label_2
_geom_angle_atom_site_label_3
_geom_angle
_geom_angle_publ_flag
C2 C1 C5 109.7(4) no
C2 C1 Br1 126.2(3) yes
C5 C1 Br1 124.0(3) yes
C2 C1 Fe1 70.4(2) no
C5 C1 Fe1 70.1(2) no
Br1 C1 Fe1 128.3(2) no
C1 C2 C3 106.9(4) no
C1 C2 Fe1 68.9(2) no
C3 C2 Fe1 69.5(2) no
C1 C2 H2 126.6 no
C3 C2 H2 126.6 no
Fe1 C2 H2 126.6 no
C4 C3 C2 108.3(4) no
C4 C3 Fe1 69.5(2) no
C2 C3 Fe1 69.7(2) no
C4 C3 H3 125.8 no
C2 C3 H3 125.8 no
Fe1 C3 H3 126.6 no
C3 C4 C5 108.6(4) no
C3 C4 Fe1 69.8(2) no
C5 C4 Fe1 69.7(2) no
C3 C4 H4 125.7 no
C5 C4 H4 125.7 no
Fe1 C4 H4 126.4 no
C4 C5 C1 106.5(4) no
C4 C5 Fe1 69.5(2) no
C1 C5 Fe1 68.9(2) no
C4 C5 H5 126.7 no
C1 C5 H5 126.7 no
Fe1 C5 H5 126.4 no
C10 C6 C7 109.1(4) no
C10 C6 Br2 125.0(3) yes
C7 C6 Br2 125.7(3) yes
C10 C6 Fe1 70.3(2) no
C7 C6 Fe1 69.7(2) no
Br2 C6 Fe1 130.2(2) no
C8 C7 C6 106.8(4) no
C8 C7 Fe1 69.8(2) no
C6 C7 Fe1 69.3(2) no
C8 C7 H7 126.6 no
C6 C7 H7 126.6 no
Fe1 C7 H7 125.9 no
C7 C8 C9 108.9(4) no
C7 C8 Fe1 69.7(2) no
C9 C8 Fe1 69.5(2) no
C7 C8 H8 125.6 no
C9 C8 H8 125.6 no
Fe1 C8 H8 126.8 no
C10 C9 C8 108.1(4) no
C10 C9 Fe1 70.2(2) no
C8 C9 Fe1 69.6(2) no
C10 C9 H9 126.0 no
C8 C9 H9 126.0 no
Fe1 C9 H9 125.8 no
C9 C10 C6 107.1(4) no
C9 C10 Fe1 69.2(2) no
C6 C10 Fe1 69.0(2) no
C9 C10 H10 126.4 no
C6 C10 H10 126.4 no
Fe1 C10 H10 126.9 no
C1 Fe1 C6 110.01(17) no
C1 Fe1 C9 160.16(18) no
C6 Fe1 C9 68.31(17) no
C1 Fe1 C7 123.71(16) no
C6 Fe1 C7 41.03(15) no
C9 Fe1 C7 68.93(17) no
C1 Fe1 C4 68.31(17) no
C6 Fe1 C4 159.23(18) no
C9 Fe1 C4 120.60(18) no
C7 Fe1 C4 121.35(17) no
C1 Fe1 C8 158.47(18) no
C6 Fe1 C8 68.07(16) no
C9 Fe1 C8 40.85(18) no
C7 Fe1 C8 40.53(16) no
C4 Fe1 C8 105.51(18) no
C1 Fe1 C5 41.00(16) no
C6 Fe1 C5 124.14(16) no
C9 Fe1 C5 156.65(19) no
C7 Fe1 C5 106.49(17) no
C4 Fe1 C5 40.83(17) no
C8 Fe1 C5 120.94(18) no
C1 Fe1 C3 68.24(17) no
C6 Fe1 C3 159.50(18) no
C9 Fe1 C3 106.05(18) no
C7 Fe1 C3 157.31(18) no
C4 Fe1 C3 40.77(19) no
C8 Fe1 C3 121.39(17) no
C5 Fe1 C3 68.90(18) no
C1 Fe1 C2 40.74(16) no
C6 Fe1 C2 124.40(16) no
C9 Fe1 C2 122.64(18) no
C7 Fe1 C2 160.31(17) no
C4 Fe1 C2 68.80(17) no
C8 Fe1 C2 158.26(17) no
C5 Fe1 C2 69.30(17) no
C3 Fe1 C2 40.79(17) no
C1 Fe1 C10 125.10(17) no
C6 Fe1 C10 40.74(16) no
C9 Fe1 C10 40.63(18) no
C7 Fe1 C10 69.16(16) no
C4 Fe1 C10 157.27(18) no
C8 Fe1 C10 68.45(17) no
C5 Fe1 C10 161.10(17) no
C3 Fe1 C10 122.28(18) no
C2 Fe1 C10 108.26(17) no

loop_
_geom_bond_atom_site_label_1
_geom_bond_atom_site_label_2
_geom_bond_distance
_geom_bond_publ_flag
Br1 C1 1.882(4) yes
Br2 C6 1.866(4) yes
C1 C2 1.423(6) yes
C1 C5 1.431(6) yes
C1 Fe1 2.035(4) yes
C2 C3 1.431(6) yes
C2 Fe1 2.054(4) yes
C2 H2 0.9500 no
C3 C4 1.428(7) yes
C3 Fe1 2.052(4) yes
C3 H3 0.9500 no
C4 C5 1.430(6) yes
C4 Fe1 2.048(4) yes
C4 H4 0.9500 no
C5 Fe1 2.051(4) yes
C5 H5 0.9500 no
C6 C10 1.428(5) yes
C6 C7 1.433(5) yes
C6 Fe1 2.042(4) yes
C7 C8 1.419(6) yes
C7 Fe1 2.048(4) yes
C7 H7 0.9500 no
C8 C9 1.429(7) yes
C8 Fe1 2.048(4) yes
C8 H8 0.9500 no
C9 C10 1.425(6) yes
C9 Fe1 2.046(4) yes
C9 H9 0.9500 no
C10 Fe1 2.059(4) no
C10 H10 0.9500 no
